data_2238438
loop_
_publ_author_name
'Vishnupriya, R.'
'Suresh, J.'
'Sivakumar, S.'
'Kumar, R. Ranjith'
'Lakshman, P. L. Nilantha'

_publ_section_title
;
 5''-(2-Fluorobenzylidene)-1'-(2-fluorophenyl)-1''-methyl-1',2',3',5',6',7',8',8a'-octahydrodispiro[acenaphthylene-1,3'-indolizine-2',3''-piperidine]-2,4''(1<i>H</i>)-dione
;
_journal_coeditor_code TK5239
_journal_issue 8
_journal_name_full 'Acta Crystallographica Section E'
_journal_page_first o1291
_journal_page_last o1292
_journal_paper_doi 10.1107/S1600536813019594
_journal_volume 69
_journal_year 2013
_chemical_formula_iupac 'C37 H32 F2 N2 O2'
_chemical_formula_moiety 'C37 H32 F2 N2 O2'
_chemical_formula_sum 'C37 H32 F2 N2 O2'
_chemical_formula_weight 574.65
_chemical_name_systematic
5''-(2-Fluorobenzylidene)-1'-(2-fluorophenyl)-1''-methyl-1',2',3',5',6',7',8',8a'-octahydrodispiro[acenaphthylene-1,3'-indolizine-2',3''-piperidine]-2,4''(1<i>H</i>)-dione
_space_group_IT_number 14
_symmetry_cell_setting monoclinic
_symmetry_space_group_name_Hall '-P 2ybc'
_symmetry_space_group_name_H-M 'P 1 21/c 1'
_atom_sites_solution_hydrogens geom
_atom_sites_solution_primary direct
_atom_sites_solution_secondary difmap
_audit_creation_method SHELXL97
_cell_angle_alpha 90.00
_cell_angle_beta 99.845(2)
_cell_angle_gamma 90.00
_cell_formula_units_Z 4
_cell_length_a 8.5161(3)
_cell_length_b 16.8176(6)
_cell_length_c 20.5195(6)
_cell_measurement_reflns_used 2000
_cell_measurement_temperature 293(2)
_cell_measurement_theta_max 26
_cell_measurement_theta_min 2
_cell_volume 2895.53(17)
_computing_cell_refinement 'SAINT (Bruker, 2004)'
_computing_data_collection 'APEX2 (Bruker, 2004)'
_computing_data_reduction 'SAINT (Bruker, 2004)'
_computing_molecular_graphics 'PLATON (Spek, 2009)'
_computing_publication_material 'SHELXL97 (Sheldrick, 2008)'
_computing_structure_refinement 'SHELXL97 (Sheldrick, 2008)'
_computing_structure_solution 'SHELXS97 (Sheldrick, 2008)'
_diffrn_ambient_temperature 293(2)
_diffrn_detector_area_resol_mean 0
_diffrn_measured_fraction_theta_full 1.000
_diffrn_measured_fraction_theta_max 1.000
_diffrn_measurement_device_type 'Bruker Kappa APEXII'
_diffrn_measurement_method '\w and \f'
_diffrn_radiation_monochromator graphite
_diffrn_radiation_source 'fine-focus sealed tube'
_diffrn_radiation_type MoK\a
_diffrn_radiation_wavelength 0.71073
_diffrn_reflns_av_R_equivalents 0.0331
_diffrn_reflns_av_sigmaI/netI 0.0270
_diffrn_reflns_limit_h_max 10
_diffrn_reflns_limit_h_min -10
_diffrn_reflns_limit_k_max 20
_diffrn_reflns_limit_k_min -20
_diffrn_reflns_limit_l_max 22
_diffrn_reflns_limit_l_min -25
_diffrn_reflns_number 27283
_diffrn_reflns_theta_full 26.00
_diffrn_reflns_theta_max 26.00
_diffrn_reflns_theta_min 2.35
_diffrn_standards_decay_% 0
_diffrn_standards_interval_count 0
_diffrn_standards_interval_time 0
_diffrn_standards_number 0
_exptl_absorpt_coefficient_mu 0.090
_exptl_absorpt_correction_T_max 0.9778
_exptl_absorpt_correction_T_min 0.9735
_exptl_absorpt_correction_type multi-scan
_exptl_absorpt_process_details '(SADABS; Sheldrick, 1996)'
_exptl_crystal_colour yellow
_exptl_crystal_density_diffrn 1.318
_exptl_crystal_density_method 'not measured'
_exptl_crystal_description block
_exptl_crystal_F_000 1208
_exptl_crystal_size_max 0.30
_exptl_crystal_size_mid 0.30
_exptl_crystal_size_min 0.25
_refine_diff_density_max 0.696
_refine_diff_density_min -0.448
_refine_ls_extinction_method none
_refine_ls_goodness_of_fit_ref 1.023
_refine_ls_hydrogen_treatment constr
_refine_ls_matrix_type full
_refine_ls_number_parameters 409
_refine_ls_number_reflns 5702
_refine_ls_number_restraints 23
_refine_ls_restrained_S_all 1.043
_refine_ls_R_factor_all 0.0719
_refine_ls_R_factor_gt 0.0522
_refine_ls_shift/su_max 0.000
_refine_ls_shift/su_mean 0.000
_refine_ls_structure_factor_coef Fsqd
_refine_ls_weighting_details 'calc w = 1/[\s^2^(Fo^2^)+(0.0673P)^2^+1.2896P] where P=(Fo^2^+2Fc^2^)/3'
_refine_ls_weighting_scheme calc
_refine_ls_wR_factor_gt 0.1310
_refine_ls_wR_factor_ref 0.1460
_reflns_number_gt 4231
_reflns_number_total 5702
_reflns_threshold_expression I>2\s(I)
_cod_data_source_file tk5239.cif
_cod_data_source_block I
_cod_original_sg_symbol_H-M 'P 21/c'
_cod_database_code 2238438
_cod_database_fobs_code 2238438

loop_
_symmetry_equiv_pos_as_xyz
'x, y, z'
'-x, y+1/2, -z+1/2'
'-x, -y, -z'
'x, -y-1/2, z-1/2'

loop_
_atom_site_type_symbol
_atom_site_label
_atom_site_fract_x
_atom_site_fract_y
_atom_site_fract_z
_atom_site_U_iso_or_equiv
_atom_site_adp_type
_atom_site_calc_flag
_atom_site_refinement_flags
_atom_site_occupancy
_atom_site_symmetry_multiplicity
_atom_site_disorder_assembly
_atom_site_disorder_group
C C1 0.6712(3) 0.02064(19) 0.28763(12) 0.0678(7) Uani d . 1 1 . .
H H1A 0.7148 0.0582 0.3211 0.102 Uiso calc R 1 1 . .
H H1B 0.7321 0.0218 0.2524 0.102 Uiso calc R 1 1 . .
H H1C 0.6754 -0.0318 0.3064 0.102 Uiso calc R 1 1 . .
C C6 0.4080(2) 0.04033(11) 0.31277(9) 0.0372(4) Uani d . 1 1 . .
H H6A 0.4646 0.0653 0.3526 0.045 Uiso calc R 1 1 . .
H H6B 0.3845 -0.0142 0.3232 0.045 Uiso calc R 1 1 . .
C C5 0.2531(2) 0.08512(10) 0.28843(8) 0.0318(4) Uani d . 1 1 . .
C C4 0.1667(2) 0.04161(10) 0.22699(9) 0.0328(4) Uani d . 1 1 . .
C C3 0.2679(2) 0.00480(11) 0.18251(9) 0.0352(4) Uani d . 1 1 . .
C C2 0.4399(2) -0.01283(14) 0.20876(10) 0.0465(5) Uani d . 1 1 . .
H H2A 0.4496 -0.0670 0.2252 0.056 Uiso calc R 1 1 . .
H H2B 0.5009 -0.0085 0.1731 0.056 Uiso calc R 1 1 . .
C C7 0.1462(2) 0.09501(10) 0.34238(8) 0.0331(4) Uani d . 1 1 . .
H H7 0.0357 0.0872 0.3205 0.040 Uiso calc R 1 1 . .
C C8 0.1632(2) 0.18227(11) 0.36217(9) 0.0371(4) Uani d . 1 1 . .
H H8 0.2630 0.1903 0.3931 0.045 Uiso calc R 1 1 . .
C C9 0.0260(3) 0.21723(12) 0.39059(11) 0.0500(5) Uani d . 1 1 . .
H H9A 0.0228 0.1939 0.4336 0.060 Uiso calc R 1 1 . .
H H9B -0.0737 0.2051 0.3618 0.060 Uiso calc R 1 1 . .
C C10 0.0457(3) 0.30692(13) 0.39748(13) 0.0624(6) Uani d . 1 1 . .
H H10A -0.0474 0.3294 0.4120 0.075 Uiso calc R 1 1 . .
H H10B 0.1379 0.3188 0.4308 0.075 Uiso calc R 1 1 . .
C C11 0.0666(3) 0.34456(13) 0.33238(12) 0.0570(6) Uani d . 1 1 . .
H H11A -0.0316 0.3393 0.3009 0.068 Uiso calc R 1 1 . .
H H11B 0.0888 0.4008 0.3391 0.068 Uiso calc R 1 1 . .
C C12 0.2009(3) 0.30590(12) 0.30461(11) 0.0499(5) Uani d . 1 1 . .
H H12A 0.2063 0.3278 0.2613 0.060 Uiso calc R 1 1 . .
H H12B 0.3015 0.3164 0.3334 0.060 Uiso calc R 1 1 . .
C C13 0.2847(2) 0.17411(11) 0.26733(9) 0.0347(4) Uani d . 1 1 . .
C C14 0.4631(2) 0.19945(12) 0.29021(10) 0.0451(5) Uani d . 1 1 . .
C C15 0.5233(3) 0.23152(13) 0.23229(12) 0.0523(5) Uani d . 1 1 . .
C C16 0.6665(3) 0.26351(17) 0.22479(16) 0.0771(8) Uani d . 1 1 . .
H H16 0.7519 0.2644 0.2597 0.093 Uiso calc R 1 1 . .
C C17 0.6809(4) 0.29505(19) 0.16283(19) 0.0900(10) Uani d . 1 1 . .
H H17 0.7781 0.3166 0.1571 0.108 Uiso calc R 1 1 . .
C C18 0.5589(4) 0.29523(16) 0.11125(16) 0.0782(9) Uani d . 1 1 . .
H H18 0.5735 0.3180 0.0714 0.094 Uiso calc R 1 1 . .
C C19 0.4094(3) 0.26143(13) 0.11645(12) 0.0575(6) Uani d . 1 1 . .
C C20 0.2719(4) 0.25647(14) 0.06846(11) 0.0645(7) Uani d . 1 1 . .
H H20 0.2735 0.2755 0.0260 0.077 Uiso calc R 1 1 . .
C C21 0.1360(3) 0.22419(14) 0.08309(11) 0.0591(6) Uani d . 1 1 . .
H H21 0.0466 0.2213 0.0501 0.071 Uiso calc R 1 1 . .
C C22 0.1254(3) 0.19480(12) 0.14682(10) 0.0460(5) Uani d . 1 1 . .
H H22 0.0295 0.1753 0.1562 0.055 Uiso calc R 1 1 . .
C C23 0.2581(2) 0.19573(11) 0.19405(9) 0.0386(4) Uani d . 1 1 . .
C C24 0.3982(3) 0.22939(12) 0.17870(10) 0.0457(5) Uani d . 1 1 . .
C C31 0.1995(2) -0.00713(11) 0.11974(9) 0.0383(4) Uani d . 1 1 . .
H H31 0.0938 0.0090 0.1087 0.046 Uiso calc R 1 1 . .
C C32 0.2695(2) -0.04237(11) 0.06619(10) 0.0423(5) Uani d D 1 1 A .
C C37 0.23416(17) -0.01148(8) 0.00325(11) 0.0520(5) Uani d D 1 1 . .
C C36 0.2894(3) -0.04094(16) -0.05035(12) 0.0742(8) Uani d D 1 1 A .
H H36 0.2612 -0.0178 -0.0918 0.089 Uiso calc R 1 1 . .
C C35 0.3877(3) -0.10561(18) -0.04128(14) 0.0871(10) Uani d D 1 1 . .
H H35 0.4284 -0.1267 -0.0768 0.104 Uiso calc R 1 1 A .
C C34 0.4265(3) -0.13946(17) 0.02006(14) 0.0829(9) Uani d D 1 1 A .
H H34 0.4929 -0.1837 0.0258 0.100 Uiso calc R 1 1 . .
C C33 0.3685(3) -0.10869(14) 0.07303(12) 0.0602(6) Uani d D 1 1 . .
C C71 0.1764(2) 0.03691(11) 0.39982(9) 0.0381(4) Uani d D 1 1 B .
C C72 0.09500(17) -0.03280(12) 0.39963(9) 0.0517(5) Uani d D 1 1 . .
C C73 0.1094(3) -0.08554(14) 0.45142(15) 0.0702(8) Uani d D 1 1 B .
H H73 0.0499 -0.1322 0.4480 0.084 Uiso calc R 1 1 . .
C C74 0.2128(4) -0.06792(17) 0.50795(14) 0.0744(8) Uani d D 1 1 . .
H H74 0.2247 -0.1025 0.5438 0.089 Uiso calc R 1 1 B .
C C75 0.2982(3) 0.00060(17) 0.51141(12) 0.0733(8) Uani d D 1 1 B .
H H75 0.3692 0.0129 0.5497 0.088 Uiso calc R 1 1 . .
C C76 0.2799(3) 0.05192(14) 0.45829(11) 0.0573(6) Uani d D 1 1 . .
N N2 0.17327(19) 0.22003(9) 0.29931(7) 0.0376(4) Uani d . 1 1 . .
N N1 0.50577(18) 0.04147(10) 0.26180(8) 0.0425(4) Uani d . 1 1 . .
O O1 0.02247(15) 0.03953(8) 0.21400(7) 0.0444(3) Uani d . 1 1 . .
O O2 0.53158(19) 0.20027(10) 0.34713(8) 0.0602(4) Uani d . 1 1 . .
F F1 0.13693(19) 0.05231(8) -0.00574(10) 0.0724(5) Uani d PD 0.941(3) 1 A 1
F F1' 0.406(2) -0.1403(13) 0.1341(6) 0.0724(5) Uani d PD 0.059(3) 1 A 2
F F2 -0.0043(2) -0.05342(10) 0.34383(8) 0.0805(6) Uani d PD 0.863(3) 1 B 1
F F2' 0.3741(8) 0.1167(3) 0.4695(7) 0.0805(6) Uani d PD 0.137(3) 1 B 2
H H33 0.396(3) -0.1312(18) 0.1148(8) 0.097 Uiso d PD 0.941(3) 1 A 1
H H33' 0.167(3) 0.033(3) 0.00(4) 0.097 Uiso d PD 0.059(3) 1 A 2
H H76 0.342(2) 0.0977(9) 0.464(2) 0.097 Uiso d PD 0.863(3) 1 B 1
H H76' 0.0232(6) -0.0475(9) 0.3622(4) 0.097 Uiso d PD 0.137(3) 1 B 2

loop_
_atom_site_aniso_label
_atom_site_aniso_U_11
_atom_site_aniso_U_22
_atom_site_aniso_U_33
_atom_site_aniso_U_12
_atom_site_aniso_U_13
_atom_site_aniso_U_23
C1 0.0343(11) 0.110(2) 0.0578(14) 0.0101(12) 0.0041(10) -0.0045(14)
C6 0.0373(10) 0.0413(10) 0.0325(9) 0.0031(8) 0.0047(8) 0.0015(8)
C5 0.0337(9) 0.0317(9) 0.0302(9) -0.0012(7) 0.0065(7) 0.0000(7)
C4 0.0344(10) 0.0285(9) 0.0354(10) 0.0002(7) 0.0060(8) 0.0005(7)
C3 0.0379(10) 0.0314(9) 0.0370(10) -0.0001(7) 0.0087(8) -0.0013(8)
C2 0.0428(11) 0.0563(13) 0.0413(11) 0.0096(9) 0.0100(9) -0.0044(9)
C7 0.0348(9) 0.0324(9) 0.0321(9) 0.0007(7) 0.0060(7) -0.0002(7)
C8 0.0457(10) 0.0335(10) 0.0317(9) 0.0014(8) 0.0050(8) -0.0014(7)
C9 0.0616(13) 0.0432(12) 0.0475(12) 0.0096(10) 0.0160(10) -0.0018(9)
C10 0.0838(17) 0.0432(13) 0.0642(15) 0.0152(12) 0.0241(13) -0.0094(11)
C11 0.0725(15) 0.0312(11) 0.0649(15) 0.0061(10) 0.0052(12) -0.0046(10)
C12 0.0671(14) 0.0310(10) 0.0508(12) -0.0042(9) 0.0080(11) -0.0013(9)
C13 0.0385(10) 0.0328(9) 0.0320(9) -0.0037(7) 0.0041(8) 0.0000(7)
C14 0.0441(11) 0.0422(11) 0.0473(12) -0.0094(9) 0.0028(9) -0.0016(9)
C15 0.0526(13) 0.0447(12) 0.0613(14) -0.0128(10) 0.0145(11) 0.0022(10)
C16 0.0623(16) 0.0731(18) 0.098(2) -0.0264(14) 0.0191(15) 0.0128(16)
C17 0.081(2) 0.081(2) 0.118(3) -0.0280(17) 0.047(2) 0.0140(19)
C18 0.103(2) 0.0587(16) 0.087(2) -0.0046(15) 0.0547(19) 0.0182(15)
C19 0.0839(17) 0.0402(12) 0.0560(14) 0.0020(11) 0.0331(13) 0.0073(10)
C20 0.107(2) 0.0498(14) 0.0410(13) 0.0132(14) 0.0231(14) 0.0126(10)
C21 0.0861(18) 0.0485(13) 0.0390(12) 0.0135(12) 0.0005(12) 0.0052(10)
C22 0.0575(13) 0.0395(11) 0.0387(11) 0.0036(9) 0.0016(9) 0.0021(8)
C23 0.0522(11) 0.0290(9) 0.0347(10) -0.0008(8) 0.0077(9) 0.0012(7)
C24 0.0591(13) 0.0338(10) 0.0474(12) -0.0035(9) 0.0185(10) 0.0026(9)
C31 0.0406(10) 0.0352(10) 0.0393(10) 0.0022(8) 0.0073(8) -0.0025(8)
C32 0.0455(11) 0.0430(11) 0.0387(10) 0.0012(8) 0.0078(9) -0.0056(8)
C37 0.0636(14) 0.0479(13) 0.0453(12) 0.0069(10) 0.0121(11) -0.0007(10)
C36 0.100(2) 0.082(2) 0.0441(14) 0.0115(16) 0.0233(14) -0.0010(13)
C35 0.110(2) 0.097(2) 0.0615(17) 0.0279(19) 0.0363(17) -0.0179(16)
C34 0.096(2) 0.087(2) 0.0681(18) 0.0404(17) 0.0198(16) -0.0181(15)
C33 0.0709(16) 0.0585(15) 0.0510(13) 0.0196(12) 0.0096(12) -0.0076(11)
C71 0.0424(10) 0.0361(10) 0.0395(10) 0.0038(8) 0.0173(8) 0.0028(8)
C72 0.0491(12) 0.0453(12) 0.0626(14) -0.0007(10) 0.0152(11) 0.0046(10)
C73 0.0805(18) 0.0481(14) 0.091(2) -0.0039(12) 0.0401(16) 0.0191(13)
C74 0.096(2) 0.0721(18) 0.0621(17) 0.0162(16) 0.0322(16) 0.0298(14)
C75 0.097(2) 0.0772(19) 0.0443(13) 0.0044(16) 0.0085(13) 0.0168(13)
C76 0.0761(16) 0.0577(14) 0.0377(11) 0.0021(12) 0.0083(11) 0.0093(10)
N2 0.0485(9) 0.0292(8) 0.0350(8) -0.0001(7) 0.0068(7) -0.0005(6)
N1 0.0315(8) 0.0581(11) 0.0378(9) 0.0023(7) 0.0056(7) 0.0001(8)
O1 0.0343(7) 0.0511(8) 0.0475(8) -0.0042(6) 0.0058(6) -0.0128(6)
O2 0.0546(9) 0.0696(11) 0.0504(9) -0.0159(8) -0.0078(7) -0.0063(8)
F1 0.1051(13) 0.0591(9) 0.0528(9) 0.0272(8) 0.0135(9) 0.0110(7)
F1' 0.1051(13) 0.0591(9) 0.0528(9) 0.0272(8) 0.0135(9) 0.0110(7)
F2 0.0798(12) 0.0546(10) 0.0961(13) -0.0212(8) -0.0158(10) 0.0144(9)
F2' 0.0798(12) 0.0546(10) 0.0961(13) -0.0212(8) -0.0158(10) 0.0144(9)

loop_
_atom_type_symbol
_atom_type_description
_atom_type_scat_dispersion_real
_atom_type_scat_dispersion_imag
_atom_type_scat_source
C C 0.0033 0.0016 'International Tables Vol C Tables 4.2.6.8 and 6.1.1.4'
H H 0.0000 0.0000 'International Tables Vol C Tables 4.2.6.8 and 6.1.1.4'
N N 0.0061 0.0033 'International Tables Vol C Tables 4.2.6.8 and 6.1.1.4'
O O 0.0106 0.0060 'International Tables Vol C Tables 4.2.6.8 and 6.1.1.4'
F F 0.0171 0.0103 'International Tables Vol C Tables 4.2.6.8 and 6.1.1.4'

loop_
_geom_angle_atom_site_label_1
_geom_angle_atom_site_label_2
_geom_angle_atom_site_label_3
_geom_angle
N1 C1 H1A 109.5
N1 C1 H1B 109.5
H1A C1 H1B 109.5
N1 C1 H1C 109.5
H1A C1 H1C 109.5
H1B C1 H1C 109.5
N1 C6 C5 109.23(15)
N1 C6 H6A 109.8
C5 C6 H6A 109.8
N1 C6 H6B 109.8
C5 C6 H6B 109.8
H6A C6 H6B 108.3
C6 C5 C4 107.45(14)
C6 C5 C7 113.42(14)
C4 C5 C7 112.26(14)
C6 C5 C13 112.05(14)
C4 C5 C13 107.73(13)
C7 C5 C13 103.84(14)
O1 C4 C3 121.52(16)
O1 C4 C5 121.37(16)
C3 C4 C5 117.06(15)
C31 C3 C4 116.74(17)
C31 C3 C2 123.69(17)
C4 C3 C2 119.49(16)
N1 C2 C3 111.81(16)
N1 C2 H2A 109.3
C3 C2 H2A 109.3
N1 C2 H2B 109.3
C3 C2 H2B 109.3
H2A C2 H2B 107.9
C71 C7 C8 114.66(15)
C71 C7 C5 116.15(14)
C8 C7 C5 104.59(14)
C71 C7 H7 107.0
C8 C7 H7 107.0
C5 C7 H7 107.0
N2 C8 C9 109.84(16)
N2 C8 C7 101.64(14)
C9 C8 C7 115.67(17)
N2 C8 H8 109.8
C9 C8 H8 109.8
C7 C8 H8 109.8
C8 C9 C10 109.95(19)
C8 C9 H9A 109.7
C10 C9 H9A 109.7
C8 C9 H9B 109.7
C10 C9 H9B 109.7
H9A C9 H9B 108.2
C11 C10 C9 111.09(18)
C11 C10 H10A 109.4
C9 C10 H10A 109.4
C11 C10 H10B 109.4
C9 C10 H10B 109.4
H10A C10 H10B 108.0
C12 C11 C10 111.32(18)
C12 C11 H11A 109.4
C10 C11 H11A 109.4
C12 C11 H11B 109.4
C10 C11 H11B 109.4
H11A C11 H11B 108.0
N2 C12 C11 109.28(18)
N2 C12 H12A 109.8
C11 C12 H12A 109.8
N2 C12 H12B 109.8
C11 C12 H12B 109.8
H12A C12 H12B 108.3
N2 C13 C23 108.52(15)
N2 C13 C14 113.04(15)
C23 C13 C14 101.71(15)
N2 C13 C5 102.78(14)
C23 C13 C5 119.21(14)
C14 C13 C5 111.93(15)
O2 C14 C15 126.59(19)
O2 C14 C13 124.88(19)
C15 C14 C13 108.06(17)
C16 C15 C24 119.9(2)
C16 C15 C14 132.5(2)
C24 C15 C14 107.59(18)
C15 C16 C17 118.0(3)
C15 C16 H16 121.0
C17 C16 H16 121.0
C18 C17 C16 122.4(3)
C18 C17 H17 118.8
C16 C17 H17 118.8
C17 C18 C19 121.4(3)
C17 C18 H18 119.3
C19 C18 H18 119.3
C20 C19 C24 116.0(2)
C20 C19 C18 128.8(2)
C24 C19 C18 115.1(3)
C21 C20 C19 120.7(2)
C21 C20 H20 119.6
C19 C20 H20 119.6
C20 C21 C22 122.4(2)
C20 C21 H21 118.8
C22 C21 H21 118.8
C23 C22 C21 118.6(2)
C23 C22 H22 120.7
C21 C22 H22 120.7
C22 C23 C24 118.69(18)
C22 C23 C13 131.77(19)
C24 C23 C13 109.18(17)
C15 C24 C23 113.42(18)
C15 C24 C19 123.1(2)
C23 C24 C19 123.4(2)
C3 C31 C32 128.23(18)
C3 C31 H31 115.9
C32 C31 H31 115.9
C37 C32 C33 115.40(18)
C37 C32 C31 119.99(17)
C33 C32 C31 124.57(19)
F1 C37 C36 117.9(2)
F1 C37 C32 117.34(18)
C36 C37 C32 124.74(18)
F1 C37 H33' 4(10)
C36 C37 H33' 121(10)
C32 C37 H33' 114(10)
C37 C36 C35 117.9(2)
C37 C36 H36 121.0
C35 C36 H36 121.0
C36 C35 C34 120.1(2)
C36 C35 H35 119.9
C34 C35 H35 119.9
C35 C34 C33 120.6(3)
C35 C34 H34 119.7
C33 C34 H34 119.7
F1' C33 C34 121.8(13)
F1' C33 C32 117.0(13)
C34 C33 C32 121.2(2)
F1' C33 H33 1(4)
C34 C33 H33 121(3)
C32 C33 H33 118(3)
C72 C71 C76 114.05(18)
C72 C71 C7 122.22(17)
C76 C71 C7 123.59(18)
F2 C72 C71 117.99(18)
F2 C72 C73 116.8(2)
C71 C72 C73 125.16(19)
F2 C72 H76' 2.4(8)
C71 C72 H76' 119.5(11)
C73 C72 H76' 115.3(11)
C74 C73 C72 118.5(2)
C74 C73 H73 120.8
C72 C73 H73 120.8
C75 C74 C73 119.4(2)
C75 C74 H74 120.3
C73 C74 H74 120.3
C74 C75 C76 120.2(3)
C74 C75 H75 119.9
C76 C75 H75 119.9
F2' C76 C75 112.8(7)
F2' C76 C71 124.5(7)
C75 C76 C71 122.7(2)
F2' C76 H76 3(4)
C75 C76 H76 116(3)
C71 C76 H76 122(3)
C8 N2 C13 107.98(14)
C8 N2 C12 113.46(15)
C13 N2 C12 116.45(16)
C6 N1 C2 109.67(15)
C6 N1 C1 111.95(16)
C2 N1 C1 110.18(17)
C37 F1 H33' 8(10)
C33 F1' H33 3(9)
C72 F2 H76' 5.3(17)
C76 F2' H76 7(8)

loop_
_geom_bond_atom_site_label_1
_geom_bond_atom_site_label_2
_geom_bond_distance
C1 N1 1.460(3)
C1 H1A 0.9600
C1 H1B 0.9600
C1 H1C 0.9600
C6 N1 1.444(2)
C6 C5 1.527(2)
C6 H6A 0.9700
C6 H6B 0.9700
C5 C4 1.533(2)
C5 C7 1.558(2)
C5 C13 1.594(2)
C4 O1 1.212(2)
C4 C3 1.492(2)
C3 C31 1.335(3)
C3 C2 1.501(3)
C2 N1 1.457(3)
C2 H2A 0.9700
C2 H2B 0.9700
C7 C71 1.519(2)
C7 C8 1.523(2)
C7 H7 0.9800
C8 N2 1.453(2)
C8 C9 1.511(3)
C8 H8 0.9800
C9 C10 1.522(3)
C9 H9A 0.9700
C9 H9B 0.9700
C10 C11 1.516(3)
C10 H10A 0.9700
C10 H10B 0.9700
C11 C12 1.510(3)
C11 H11A 0.9700
C11 H11B 0.9700
C12 N2 1.464(2)
C12 H12A 0.9700
C12 H12B 0.9700
C13 N2 1.463(2)
C13 C23 1.526(3)
C13 C14 1.570(3)
C14 O2 1.213(2)
C14 C15 1.475(3)
C15 C16 1.365(3)
C15 C24 1.395(3)
C16 C17 1.402(4)
C16 H16 0.9300
C17 C18 1.350(4)
C17 H17 0.9300
C18 C19 1.416(4)
C18 H18 0.9300
C19 C20 1.398(4)
C19 C24 1.405(3)
C20 C21 1.358(4)
C20 H20 0.9300
C21 C22 1.415(3)
C21 H21 0.9300
C22 C23 1.357(3)
C22 H22 0.9300
C23 C24 1.404(3)
C31 C32 1.463(3)
C31 H31 0.9300
C32 C37 1.377(3)
C32 C33 1.390(3)
C37 F1 1.3483(10)
C37 C36 1.361(3)
C37 H33' 0.930(2)
C36 C35 1.366(4)
C36 H36 0.9300
C35 C34 1.369(4)
C35 H35 0.9300
C34 C33 1.370(3)
C34 H34 0.9300
C33 F1' 1.3494(11)
C33 H33 0.9298(11)
C71 C72 1.362(3)
C71 C76 1.385(3)
C72 F2 1.3471(10)
C72 C73 1.374(3)
C72 H76' 0.9300(11)
C73 C74 1.363(4)
C73 H73 0.9300
C74 C75 1.358(4)
C74 H74 0.9300
C75 C76 1.378(3)
C75 H75 0.9300
C76 F2' 1.3485(11)
C76 H76 0.9298(11)
F1 H33' 0.42(15)
F1' H33 0.420(4)
F2 H76' 0.420(2)
F2' H76 0.423(10)

loop_
_geom_hbond_atom_site_label_D
_geom_hbond_atom_site_label_H
_geom_hbond_atom_site_label_A
_geom_hbond_site_symmetry_A
_geom_hbond_distance_DH
_geom_hbond_distance_HA
_geom_hbond_distance_DA
_geom_hbond_angle_DHA
C6 H6A O2 . 0.97 2.35 2.930(3) 118
C7 H7 O1 . 0.98 2.31 2.823(2) 112
C22 H22 O1 . 0.93 2.58 3.146(3) 120
C10 H10B F1 4_566 0.97 2.53 3.102(3) 118

loop_
_geom_torsion_atom_site_label_1
_geom_torsion_atom_site_label_2
_geom_torsion_atom_site_label_3
_geom_torsion_atom_site_label_4
_geom_torsion
N1 C6 C5 C4 61.26(19)
N1 C6 C5 C7 -174.07(15)
N1 C6 C5 C13 -56.89(19)
C6 C5 C4 O1 147.63(17)
C7 C5 C4 O1 22.3(2)
C13 C5 C4 O1 -91.5(2)
C6 C5 C4 C3 -34.8(2)
C7 C5 C4 C3 -160.15(15)
C13 C5 C4 C3 86.13(18)
O1 C4 C3 C31 21.0(3)
C5 C4 C3 C31 -156.56(17)
O1 C4 C3 C2 -162.03(18)
C5 C4 C3 C2 20.4(2)
C31 C3 C2 N1 148.31(19)
C4 C3 C2 N1 -28.4(3)
C6 C5 C7 C71 -21.1(2)
C4 C5 C7 C71 100.96(18)
C13 C5 C7 C71 -142.95(15)
C6 C5 C7 C8 106.39(17)
C4 C5 C7 C8 -131.58(15)
C13 C5 C7 C8 -15.49(17)
C71 C7 C8 N2 164.53(14)
C5 C7 C8 N2 36.16(17)
C71 C7 C8 C9 -76.6(2)
C5 C7 C8 C9 155.07(16)
N2 C8 C9 C10 -56.4(2)
C7 C8 C9 C10 -170.73(18)
C8 C9 C10 C11 54.0(3)
C9 C10 C11 C12 -53.7(3)
C10 C11 C12 N2 54.7(3)
C6 C5 C13 N2 -133.40(15)
C4 C5 C13 N2 108.61(15)
C7 C5 C13 N2 -10.62(17)
C6 C5 C13 C23 106.60(18)
C4 C5 C13 C23 -11.4(2)
C7 C5 C13 C23 -130.62(17)
C6 C5 C13 C14 -11.8(2)
C4 C5 C13 C14 -129.79(16)
C7 C5 C13 C14 110.98(16)
N2 C13 C14 O2 56.2(3)
C23 C13 C14 O2 172.4(2)
C5 C13 C14 O2 -59.3(3)
N2 C13 C14 C15 -116.36(18)
C23 C13 C14 C15 -0.2(2)
C5 C13 C14 C15 128.16(17)
O2 C14 C15 C16 5.5(4)
C13 C14 C15 C16 177.9(3)
O2 C14 C15 C24 -170.9(2)
C13 C14 C15 C24 1.4(2)
C24 C15 C16 C17 1.4(4)
C14 C15 C16 C17 -174.7(3)
C15 C16 C17 C18 0.5(5)
C16 C17 C18 C19 -1.6(5)
C17 C18 C19 C20 -179.9(3)
C17 C18 C19 C24 0.8(4)
C24 C19 C20 C21 1.7(3)
C18 C19 C20 C21 -177.6(3)
C19 C20 C21 C22 0.5(4)
C20 C21 C22 C23 -3.0(3)
C21 C22 C23 C24 3.1(3)
C21 C22 C23 C13 175.42(19)
N2 C13 C23 C22 -54.5(3)
C14 C13 C23 C22 -173.9(2)
C5 C13 C23 C22 62.5(3)
N2 C13 C23 C24 118.30(17)
C14 C13 C23 C24 -1.1(2)
C5 C13 C23 C24 -124.67(18)
C16 C15 C24 C23 -179.3(2)
C14 C15 C24 C23 -2.3(3)
C16 C15 C24 C19 -2.2(4)
C14 C15 C24 C19 174.7(2)
C22 C23 C24 C15 176.11(19)
C13 C23 C24 C15 2.2(2)
C22 C23 C24 C19 -0.9(3)
C13 C23 C24 C19 -174.83(19)
C20 C19 C24 C15 -178.3(2)
C18 C19 C24 C15 1.1(3)
C20 C19 C24 C23 -1.5(3)
C18 C19 C24 C23 177.8(2)
C4 C3 C31 C32 -179.44(17)
C2 C3 C31 C32 3.7(3)
C3 C31 C32 C37 -140.96(19)
C3 C31 C32 C33 41.4(3)
C33 C32 C37 F1 179.21(15)
C31 C32 C37 F1 1.39(19)
C33 C32 C37 C36 -0.40(12)
C31 C32 C37 C36 -178.22(17)
F1 C37 C36 C35 -179.91(17)
C32 C37 C36 C35 -0.30(14)
C37 C36 C35 C34 0.7(3)
C36 C35 C34 C33 -0.5(4)
C35 C34 C33 F1' -179.2(3)
C35 C34 C33 C32 -0.3(4)
C37 C32 C33 F1' 179.7(2)
C31 C32 C33 F1' -2.6(4)
C37 C32 C33 C34 0.7(3)
C31 C32 C33 C34 178.4(2)
C8 C7 C71 C72 145.43(14)
C5 C7 C71 C72 -92.28(17)
C8 C7 C71 C76 -30.1(2)
C5 C7 C71 C76 92.18(19)
C76 C71 C72 F2 -177.74(15)
C7 C71 C72 F2 6.32(17)
C76 C71 C72 C73 0.17(11)
C7 C71 C72 C73 -175.77(15)
F2 C72 C73 C74 177.86(17)
C71 C72 C73 C74 -0.07(13)
C72 C73 C74 C75 -0.1(3)
C73 C74 C75 C76 0.2(3)
C74 C75 C76 F2' -179.5(3)
C74 C75 C76 C71 -0.1(3)
C72 C71 C76 F2' 179.2(2)
C7 C71 C76 F2' -4.9(4)
C72 C71 C76 C75 -0.1(2)
C7 C71 C76 C75 175.81(19)
C9 C8 N2 C13 -168.66(16)
C7 C8 N2 C13 -45.67(18)
C9 C8 N2 C12 60.7(2)
C7 C8 N2 C12 -176.30(16)
C23 C13 N2 C8 162.33(15)
C14 C13 N2 C8 -85.64(18)
C5 C13 N2 C8 35.19(17)
C23 C13 N2 C12 -68.7(2)
C14 C13 N2 C12 43.3(2)
C5 C13 N2 C12 164.16(15)
C11 C12 N2 C8 -59.3(2)
C11 C12 N2 C13 174.40(16)
C5 C6 N1 C2 -73.89(19)
C5 C6 N1 C1 163.50(19)
C3 C2 N1 C6 54.3(2)
C3 C2 N1 C1 177.93(18)
